data_7155277
loop_
_publ_author_name
'Kumar, Shailesh'
'Kadu, Rahul'
'Kumar, Sangit'

_publ_section_title
;
 Regioselective transition metal- and halogen-free direct dithiolation at
 C(sp(3))-H of nitrotoluenes with diaryl disulfides.
;
_journal_issue 39
_journal_name_full 'Organic &amp; biomolecular chemistry'
_journal_page_first 9210
_journal_page_last 9214
_journal_paper_doi 10.1039/c6ob01856d
_journal_volume 14
_journal_year 2016
_chemical_formula_moiety 'C14 H10 N2 O5'
_chemical_formula_sum 'C14 H10 N2 O5'
_chemical_formula_weight 286.24
_space_group_crystal_system monoclinic
_space_group_IT_number 14
_space_group_name_Hall '-P 2ybc'
_space_group_name_H-M_alt 'P 1 21/c 1'
_symmetry_space_group_name_Hall '-P 2ybc'
_symmetry_space_group_name_H-M 'P 1 21/c 1'
_atom_sites_solution_hydrogens geom
_atom_sites_solution_primary dual
_audit_creation_date 2016-06-29
_audit_creation_method
;
Olex2 1.2
(compiled 2015.01.26 svn.r3150 for OlexSys, GUI svn.r4998)
;
_audit_update_record
;
2016-08-23 deposited with the CCDC.
2016-09-07 downloaded from the CCDC.
;
_cell_angle_alpha 90
_cell_angle_beta 103.660(12)
_cell_angle_gamma 90
_cell_formula_units_Z 4
_cell_length_a 13.122(6)
_cell_length_b 12.993(6)
_cell_length_c 7.922(4)
_cell_measurement_reflns_used 2667
_cell_measurement_temperature 140(2)
_cell_measurement_theta_max 24.87
_cell_measurement_theta_min 2.24
_cell_volume 1312.5(11)
_computing_cell_refinement 'SAINT v8.34A (Bruker, 2013)'
_computing_data_reduction 'SAINT v8.34A (Bruker, 2013)'
_computing_molecular_graphics 'Olex2 (Dolomanov et al., 2009)'
_computing_publication_material 'Olex2 (Dolomanov et al., 2009)'
_computing_structure_refinement 'ShelXL (Sheldrick, 2008)'
_computing_structure_solution 'ShelXD (Sheldrick, 2008)'
_diffrn_ambient_temperature 140.02
_diffrn_measured_fraction_theta_full 0.986
_diffrn_measured_fraction_theta_max 0.986
_diffrn_measurement_device_type 'Bruker APEX-II CCD'
_diffrn_measurement_method '\f and \w scans'
_diffrn_radiation_type MoK\a
_diffrn_radiation_wavelength 0.71073
_diffrn_reflns_av_R_equivalents 0.0967
_diffrn_reflns_av_unetI/netI 0.0729
_diffrn_reflns_Laue_measured_fraction_full 0.986
_diffrn_reflns_Laue_measured_fraction_max 0.986
_diffrn_reflns_limit_h_max 15
_diffrn_reflns_limit_h_min -15
_diffrn_reflns_limit_k_max 15
_diffrn_reflns_limit_k_min -15
_diffrn_reflns_limit_l_max 9
_diffrn_reflns_limit_l_min -9
_diffrn_reflns_number 14834
_diffrn_reflns_point_group_measured_fraction_full 0.986
_diffrn_reflns_point_group_measured_fraction_max 0.986
_diffrn_reflns_theta_full 25.801
_diffrn_reflns_theta_max 25.801
_diffrn_reflns_theta_min 2.238
_diffrn_standards_number 0
_exptl_absorpt_coefficient_mu 0.112
_exptl_absorpt_correction_T_max 1.0000
_exptl_absorpt_correction_T_min 0.7984
_exptl_absorpt_correction_type multi-scan
_exptl_absorpt_process_details
;
SADABS-2014/4 (Bruker,2014/4) was used for absorption correction.
wR2(int) was 0.0813 before and 0.0498 after correction.
The Ratio of minimum to maximum transmission is 0.7984.
The \l/2 correction factor is 0.00150.
;
_exptl_crystal_colour white
_exptl_crystal_density_diffrn 1.449
_exptl_crystal_density_method 'not measured'
_exptl_crystal_description needle
_exptl_crystal_F_000 592
_exptl_crystal_size_max 0.2
_exptl_crystal_size_mid 0.15
_exptl_crystal_size_min 0.1
_refine_diff_density_max 0.203
_refine_diff_density_min -0.226
_refine_diff_density_rms 0.053
_refine_ls_extinction_method none
_refine_ls_goodness_of_fit_ref 1.062
_refine_ls_hydrogen_treatment constr
_refine_ls_matrix_type full
_refine_ls_number_parameters 190
_refine_ls_number_reflns 2482
_refine_ls_number_restraints 0
_refine_ls_restrained_S_all 1.062
_refine_ls_R_factor_all 0.1293
_refine_ls_R_factor_gt 0.0590
_refine_ls_shift/su_max 0.000
_refine_ls_shift/su_mean 0.000
_refine_ls_structure_factor_coef Fsqd
_refine_ls_weighting_details 'w=1/[\s^2^(Fo^2^)+(0.0390P)^2^+0.9068P] where P=(Fo^2^+2Fc^2^)/3'
_refine_ls_weighting_scheme calc
_refine_ls_wR_factor_gt 0.1061
_refine_ls_wR_factor_ref 0.1284
_reflns_Friedel_coverage 0.000
_reflns_number_gt 1431
_reflns_number_total 2517
_reflns_threshold_expression 'I > 2\s(I)'
_cod_data_source_file c6ob01856d2.cif
_cod_data_source_block SK_01_439
_cod_depositor_comments
;
The following automatic conversions were performed:

'_exptl_absorpt_correction_type' value 'multi scan' changed to
'multi-scan' according to
/usr/data/users/saulius/crontab/automatic-downloads/rss-feeds/RSC/lib/dictionaries/cif_core.dic
dictionary named 'cif_core.dic' version 2.4.2 from 2011-04-26.

Automatic conversion script
Id: cif_fix_values 4268 2015-11-12 08:31:59Z antanas 

 Adding full bibliography for 7155275--7155277.cif.

 Adding full bibliography for 7155275--7155277.cif.
;
_cod_original_cell_volume 1312.5(10)
_cod_database_code 7155277
_shelx_space_group_comment
;
The symmetry employed for this shelxl refinement is uniquely defined
by the following loop, which should always be used as a source of
symmetry information in preference to the above space-group names.
They are only intended as comments.
;
_olex2_refinement_description
;
1. Fixed Uiso
 At 1.2 times of:
  All C(H) groups, All C(H,H) groups
2.a Secondary CH2 refined with riding coordinates:
 C2(H2A,H2B)
2.b Aromatic/amide H refined with riding coordinates:
 C14(H14), C10(H10), C11(H11), C7(H7), C13(H13), C8(H8), C5(H5), C4(H4)
;
_shelx_shelxl_version_number 2014/7
_olex2_submission_special_instructions 'No special instructions were received'

loop_
_space_group_symop_operation_xyz
'x, y, z'
'-x, y+1/2, -z+1/2'
'-x, -y, -z'
'x, -y-1/2, z-1/2'

loop_
_atom_site_label
_atom_site_type_symbol
_atom_site_fract_x
_atom_site_fract_y
_atom_site_fract_z
_atom_site_U_iso_or_equiv
_atom_site_adp_type
_atom_site_occupancy
_atom_site_site_symmetry_order
_atom_site_calc_flag
_atom_site_refinement_flags_posn
O5 O 0.78036(14) 0.60457(19) 0.0424(3) 0.0434(6) Uani 1 1 d .
O1 O 1.31940(14) 0.66496(19) -0.0088(3) 0.0452(6) Uani 1 1 d .
N2 N 0.82693(17) 0.6173(2) -0.0732(3) 0.0310(6) Uani 1 1 d .
C12 C 0.94200(19) 0.6264(2) -0.0244(4) 0.0265(7) Uani 1 1 d .
C14 C 1.1016(2) 0.6230(2) 0.1908(4) 0.0287(7) Uani 1 1 d .
H14 H 1.1386 0.6171 0.3090 0.034 Uiso 1 1 calc R
O2 O 1.81703(15) 0.4947(2) 0.4069(3) 0.0453(7) Uani 1 1 d .
C10 C 1.1025(2) 0.6447(2) -0.1093(4) 0.0310(8) Uani 1 1 d .
H10 H 1.1401 0.6541 -0.1970 0.037 Uiso 1 1 calc R
O4 O 0.78258(14) 0.62106(19) -0.2272(3) 0.0444(7) Uani 1 1 d .
O3 O 1.83318(14) 0.65978(19) 0.4306(3) 0.0410(6) Uani 1 1 d .
C1 C 1.2748(2) 0.6402(2) 0.1040(4) 0.0297(8) Uani 1 1 d .
C11 C 0.9943(2) 0.6399(2) -0.1551(4) 0.0303(8) Uani 1 1 d .
H11 H 0.9569 0.6457 -0.2730 0.036 Uiso 1 1 calc R
N1 N 1.78041(18) 0.5815(2) 0.4024(3) 0.0347(7) Uani 1 1 d .
C9 C 1.15692(19) 0.6361(2) 0.0629(4) 0.0257(7) Uani 1 1 d .
C6 C 1.6650(2) 0.5914(3) 0.3641(3) 0.0289(8) Uani 1 1 d .
C7 C 1.6225(2) 0.6792(3) 0.4142(4) 0.0359(8) Uani 1 1 d .
H7 H 1.6662 0.7343 0.4675 0.043 Uiso 1 1 calc R
C13 C 0.99270(19) 0.6184(2) 0.1476(4) 0.0288(7) Uani 1 1 d .
H13 H 0.9545 0.6099 0.2346 0.035 Uiso 1 1 calc R
C8 C 1.5143(2) 0.6860(3) 0.3854(4) 0.0349(8) Uani 1 1 d .
H8 H 1.4834 0.7463 0.4193 0.042 Uiso 1 1 calc R
C3 C 1.4509(2) 0.6059(3) 0.3079(4) 0.0308(8) Uani 1 1 d .
C5 C 1.6045(2) 0.5110(3) 0.2851(4) 0.0382(9) Uani 1 1 d .
H5 H 1.6358 0.4509 0.2510 0.046 Uiso 1 1 calc R
C4 C 1.4962(2) 0.5196(3) 0.2560(4) 0.0397(9) Uani 1 1 d .
H4 H 1.4528 0.4652 0.1996 0.048 Uiso 1 1 calc R
C2 C 1.33322(19) 0.6122(3) 0.2840(4) 0.0356(8) Uani 1 1 d .
H2A H 1.3074 0.5447 0.3145 0.043 Uiso 1 1 calc R
H2B H 1.3174 0.6639 0.3660 0.043 Uiso 1 1 calc R

loop_
_atom_site_aniso_label
_atom_site_aniso_U_11
_atom_site_aniso_U_22
_atom_site_aniso_U_33
_atom_site_aniso_U_23
_atom_site_aniso_U_13
_atom_site_aniso_U_12
O5 0.0250(10) 0.0574(19) 0.0504(13) 0.0118(13) 0.0140(10) 0.0019(10)
O1 0.0274(11) 0.0580(18) 0.0534(14) 0.0137(13) 0.0163(10) -0.0059(11)
N2 0.0239(13) 0.0255(18) 0.0435(16) -0.0009(13) 0.0078(12) 0.0027(11)
C12 0.0191(13) 0.019(2) 0.0413(17) -0.0007(15) 0.0070(12) 0.0010(11)
C14 0.0263(15) 0.024(2) 0.0343(16) -0.0003(15) 0.0049(12) 0.0023(12)
O2 0.0362(13) 0.0447(19) 0.0572(15) 0.0092(13) 0.0156(11) 0.0156(12)
C10 0.0291(16) 0.029(2) 0.0380(18) 0.0042(16) 0.0142(13) -0.0004(13)
O4 0.0298(11) 0.060(2) 0.0402(13) -0.0063(12) 0.0021(10) -0.0017(11)
O3 0.0247(11) 0.0450(18) 0.0549(14) -0.0007(13) 0.0127(10) -0.0076(11)
C1 0.0278(15) 0.019(2) 0.0436(18) -0.0040(15) 0.0116(14) -0.0034(13)
C11 0.0293(16) 0.027(2) 0.0340(17) 0.0039(15) 0.0059(13) -0.0001(13)
N1 0.0252(14) 0.045(2) 0.0355(15) 0.0057(15) 0.0109(11) 0.0046(14)
C9 0.0218(14) 0.018(2) 0.0390(17) -0.0010(14) 0.0094(12) -0.0009(11)
C6 0.0205(14) 0.034(2) 0.0324(16) 0.0009(16) 0.0076(12) 0.0002(13)
C7 0.0224(15) 0.035(2) 0.0510(19) -0.0038(18) 0.0102(13) -0.0049(14)
C13 0.0251(15) 0.025(2) 0.0391(18) -0.0024(15) 0.0127(13) -0.0007(12)
C8 0.0247(15) 0.031(2) 0.0508(19) -0.0065(17) 0.0119(14) -0.0002(14)
C3 0.0220(14) 0.036(2) 0.0340(17) 0.0005(16) 0.0062(12) -0.0012(14)
C5 0.0351(18) 0.034(2) 0.048(2) -0.0097(17) 0.0144(15) 0.0007(15)
C4 0.0319(17) 0.037(2) 0.049(2) -0.0129(18) 0.0063(14) -0.0075(15)
C2 0.0203(14) 0.045(3) 0.0405(18) -0.0009(17) 0.0060(13) -0.0053(14)

loop_
_atom_type_symbol
_atom_type_description
_atom_type_scat_dispersion_real
_atom_type_scat_dispersion_imag
_atom_type_scat_source
C C 0.0033 0.0016 'International Tables Vol C Tables 4.2.6.8 and 6.1.1.4'
H H 0.0000 0.0000 'International Tables Vol C Tables 4.2.6.8 and 6.1.1.4'
N N 0.0061 0.0033 'International Tables Vol C Tables 4.2.6.8 and 6.1.1.4'
O O 0.0106 0.0060 'International Tables Vol C Tables 4.2.6.8 and 6.1.1.4'

loop_
_geom_angle_atom_site_label_1
_geom_angle_atom_site_label_2
_geom_angle_atom_site_label_3
_geom_angle
O5 N2 C12 118.4(2)
O4 N2 O5 123.2(2)
O4 N2 C12 118.4(2)
C11 C12 N2 118.3(2)
C13 C12 N2 118.8(2)
C13 C12 C11 122.9(2)
C9 C14 H14 119.7
C9 C14 C13 120.6(3)
C13 C14 H14 119.7
C11 C10 H10 119.6
C11 C10 C9 120.9(3)
C9 C10 H10 119.6
O1 C1 C9 119.8(3)
O1 C1 C2 122.4(2)
C2 C1 C9 117.9(2)
C12 C11 H11 121.0
C10 C11 C12 118.1(3)
C10 C11 H11 121.0
O2 N1 C6 117.5(3)
O3 N1 O2 124.1(3)
O3 N1 C6 118.3(3)
C14 C9 C1 122.3(3)
C10 C9 C14 119.4(2)
C10 C9 C1 118.3(2)
C7 C6 N1 118.7(3)
C7 C6 C5 122.4(3)
C5 C6 N1 118.8(3)
C6 C7 H7 120.8
C6 C7 C8 118.4(3)
C8 C7 H7 120.8
C12 C13 C14 118.1(2)
C12 C13 H13 121.0
C14 C13 H13 121.0
C7 C8 H8 119.6
C3 C8 C7 120.7(3)
C3 C8 H8 119.6
C8 C3 C2 120.3(3)
C4 C3 C8 119.3(3)
C4 C3 C2 120.4(3)
C6 C5 H5 120.9
C6 C5 C4 118.3(3)
C4 C5 H5 120.9
C3 C4 C5 120.9(3)
C3 C4 H4 119.6
C5 C4 H4 119.6
C1 C2 C3 114.3(2)
C1 C2 H2A 108.7
C1 C2 H2B 108.7
C3 C2 H2A 108.7
C3 C2 H2B 108.7
H2A C2 H2B 107.6

loop_
_geom_bond_atom_site_label_1
_geom_bond_atom_site_label_2
_geom_bond_distance
O5 N2 1.226(3)
O1 C1 1.222(3)
N2 C12 1.472(3)
N2 O4 1.222(3)
C12 C11 1.381(4)
C12 C13 1.372(4)
C14 H14 0.9500
C14 C9 1.389(4)
C14 C13 1.390(4)
O2 N1 1.223(3)
C10 H10 0.9500
C10 C11 1.381(4)
C10 C9 1.387(4)
O3 N1 1.221(3)
C1 C9 1.504(4)
C1 C2 1.496(4)
C11 H11 0.9500
N1 C6 1.478(3)
C6 C7 1.370(4)
C6 C5 1.371(4)
C7 H7 0.9500
C7 C8 1.387(4)
C13 H13 0.9500
C8 H8 0.9500
C8 C3 1.382(4)
C3 C4 1.377(4)
C3 C2 1.513(4)
C5 H5 0.9500
C5 C4 1.390(4)
C4 H4 0.9500
C2 H2A 0.9900
C2 H2B 0.9900

loop_
_geom_torsion_atom_site_label_1
_geom_torsion_atom_site_label_2
_geom_torsion_atom_site_label_3
_geom_torsion_atom_site_label_4
_geom_torsion
O5 N2 C12 C11 179.5(3)
O5 N2 C12 C13 1.1(4)
O1 C1 C9 C14 -170.6(3)
O1 C1 C9 C10 10.1(4)
O1 C1 C2 C3 -6.3(5)
N2 C12 C11 C10 -177.8(3)
N2 C12 C13 C14 177.5(3)
O2 N1 C6 C7 158.1(3)
O2 N1 C6 C5 -19.7(4)
O4 N2 C12 C11 0.8(4)
O4 N2 C12 C13 -177.6(3)
O3 N1 C6 C7 -20.5(4)
O3 N1 C6 C5 161.7(3)
C11 C12 C13 C14 -0.8(5)
C11 C10 C9 C14 -0.3(5)
C11 C10 C9 C1 179.0(3)
N1 C6 C7 C8 -177.0(3)
N1 C6 C5 C4 177.5(3)
C9 C14 C13 C12 0.5(5)
C9 C10 C11 C12 0.1(5)
C9 C1 C2 C3 173.0(3)
C6 C7 C8 C3 0.0(5)
C6 C5 C4 C3 -1.1(5)
C7 C6 C5 C4 -0.3(5)
C7 C8 C3 C4 -1.3(5)
C7 C8 C3 C2 177.4(3)
C13 C12 C11 C10 0.5(5)
C13 C14 C9 C10 0.0(5)
C13 C14 C9 C1 -179.2(3)
C8 C3 C4 C5 1.8(5)
C8 C3 C2 C1 101.1(3)
C5 C6 C7 C8 0.8(5)
C4 C3 C2 C1 -80.2(4)
C2 C1 C9 C14 10.0(4)
C2 C1 C9 C10 -169.2(3)
C2 C3 C4 C5 -176.8(3)
